data_2016037
loop_
_publ_author_name
'Lee, Clare'
'Harrison, William T. A.'

_publ_section_title
;
 Tetraethylammonium dihydrogenarsenate bis(arsenic acid) and
 1,4-diazoniabicyclo[2.2.2]octane bis(dihydrogenarsenate) arsenic acid:
 hydrogen-bonded networks containing dihydrogenarsenate anions and
 neutral arsenic acid molecules
;
_journal_coeditor_code GD3110
_journal_issue 7
_journal_name_full 'Acta Crystallographica Section C'
_journal_page_first m308
_journal_page_last m311
_journal_paper_doi 10.1107/S0108270107023967
_journal_volume 63
_journal_year 2007
_chemical_formula_iupac '(C8 H20 N) [H2 As O4] [H3 As O4]2'
_chemical_formula_moiety 'C8 H20 N +, As H2 O4 -, 2(As H3 O4)'
_chemical_formula_sum 'C8 H28 As3 N O12'
_chemical_formula_weight 555.08
_chemical_name_systematic
;
Tetraethylammonium dihydrogenarsenate bis(arsenic acid) and
1,4-diazoniabicyclo[2.2.2]octane bis(dihydrogenarsenate) arsenic acid. ?
;
_space_group_IT_number 15
_symmetry_cell_setting monoclinic
_symmetry_space_group_name_Hall '-C 2yc'
_symmetry_space_group_name_H-M 'C 1 2/c 1'
_atom_sites_solution_hydrogens geom
_atom_sites_solution_primary direct
_atom_sites_solution_secondary difmap
_audit_creation_method SHELXL-97
_cell_angle_alpha 90.00
_cell_angle_beta 115.9690(10)
_cell_angle_gamma 90.00
_cell_formula_units_Z 4
_cell_length_a 20.0518(13)
_cell_length_b 7.3138(4)
_cell_length_c 15.2510(10)
_cell_measurement_reflns_used 2724
_cell_measurement_temperature 293(2)
_cell_measurement_theta_max 29.62
_cell_measurement_theta_min 2.26
_cell_volume 2010.8(2)
_computing_cell_refinement 'SAINT (Bruker, 1999)'
_computing_data_collection 'SMART (Bruker, 1999)'
_computing_data_reduction SAINT
_computing_molecular_graphics 'ORTEP-3 (Farrugia, 1997) and ATOMS (Shape Software, 2000)'
_computing_publication_material SHELXL97
_computing_structure_refinement 'SHELXL97 (Sheldrick, 1997)'
_computing_structure_solution 'SHELXS97 (Sheldrick, 1997)'
_diffrn_ambient_temperature 293(2)
_diffrn_measured_fraction_theta_full 0.998
_diffrn_measured_fraction_theta_max 0.998
_diffrn_measurement_device_type 'Bruker SMART 1000 CCD'
_diffrn_measurement_method \w
_diffrn_radiation_monochromator graphite
_diffrn_radiation_source 'fine-focus sealed tube'
_diffrn_radiation_type MoK\a
_diffrn_radiation_wavelength 0.71073
_diffrn_reflns_av_R_equivalents 0.0322
_diffrn_reflns_av_sigmaI/netI 0.0474
_diffrn_reflns_limit_h_max 30
_diffrn_reflns_limit_h_min -30
_diffrn_reflns_limit_k_max 8
_diffrn_reflns_limit_k_min -11
_diffrn_reflns_limit_l_max 23
_diffrn_reflns_limit_l_min -18
_diffrn_reflns_number 9940
_diffrn_reflns_theta_full 32.46
_diffrn_reflns_theta_max 32.46
_diffrn_reflns_theta_min 2.26
_diffrn_standards_decay_% 0
_exptl_absorpt_coefficient_mu 5.009
_exptl_absorpt_correction_T_max 0.739
_exptl_absorpt_correction_T_min 0.360
_exptl_absorpt_correction_type multi-scan
_exptl_absorpt_process_details '(SADABS; Bruker, 1999)'
_exptl_crystal_colour colourless
_exptl_crystal_density_diffrn 1.834
_exptl_crystal_density_method 'not measured'
_exptl_crystal_description rod
_exptl_crystal_F_000 1112
_exptl_crystal_size_max 0.25
_exptl_crystal_size_mid 0.08
_exptl_crystal_size_min 0.06
_refine_diff_density_max 0.654
_refine_diff_density_min -0.430
_refine_ls_extinction_coef 0.00088(8)
_refine_ls_extinction_expression Fc^*^=kFc[1+0.001xFc^2^\l^3^/sin(2\q)]^-1/4^
_refine_ls_extinction_method SHELXL97
_refine_ls_goodness_of_fit_ref 0.861
_refine_ls_hydrogen_treatment constr
_refine_ls_matrix_type full
_refine_ls_number_parameters 130
_refine_ls_number_reflns 3610
_refine_ls_number_restraints 0
_refine_ls_restrained_S_all 0.861
_refine_ls_R_factor_all 0.0616
_refine_ls_R_factor_gt 0.0308
_refine_ls_shift/su_max 0.001
_refine_ls_shift/su_mean 0.000
_refine_ls_structure_factor_coef Fsqd
_refine_ls_weighting_details 'calc w=1/[\s^2^(Fo^2^)+(0.0287P)^2^] where P=(Fo^2^+2Fc^2^)/3'
_refine_ls_weighting_scheme calc
_refine_ls_wR_factor_gt 0.0593
_refine_ls_wR_factor_ref 0.0657
_reflns_number_gt 2301
_reflns_number_total 3610
_reflns_threshold_expression I>2\s(I)
_cod_data_source_file gd3110.cif
_cod_data_source_block I
_cod_original_cell_volume 2010.7(2)
_cod_original_sg_symbol_H-M 'C 2/c'
_cod_database_code 2016037
_cod_database_fobs_code 2016037

loop_
_symmetry_equiv_pos_as_xyz
'x, y, z'
'-x, y, -z+1/2'
'x+1/2, y+1/2, z'
'-x+1/2, y+1/2, -z+1/2'
'-x, -y, -z'
'x, -y, z-1/2'
'-x+1/2, -y+1/2, -z'
'x+1/2, -y+1/2, z-1/2'

loop_
_atom_site_type_symbol
_atom_site_label
_atom_site_fract_x
_atom_site_fract_y
_atom_site_fract_z
_atom_site_U_iso_or_equiv
_atom_site_adp_type
_atom_site_calc_flag
_atom_site_refinement_flags
_atom_site_occupancy
_atom_site_disorder_assembly
_atom_site_disorder_group
As As1 0.0000 0.24048(4) 0.2500 0.03836(10) Uani d S 1 . .
O O1 0.01538(10) 0.1174(2) 0.34778(11) 0.0469(4) Uani d . 1 . .
O O2 0.07580(11) 0.3764(2) 0.28257(12) 0.0637(6) Uani d . 1 . .
H H1 0.0750 0.4231 0.2308 0.076 Uiso d R 1 . .
As As2 0.055937(13) 0.28268(3) 0.583774(16) 0.03564(8) Uani d . 1 . .
O O3 0.10288(9) 0.2190(2) 0.51990(13) 0.0530(5) Uani d . 1 . .
H H2 0.0738 0.1825 0.4586 0.064 Uiso d R 1 . .
O O4 0.07940(10) 0.4933(2) 0.62311(12) 0.0470(4) Uani d . 1 . .
O O5 0.07817(10) 0.1406(2) 0.67900(12) 0.0625(5) Uani d . 1 . .
H H3 0.0422 0.0600 0.6622 0.075 Uiso d R 1 . .
O O6 -0.03622(9) 0.2541(2) 0.51201(12) 0.0491(4) Uani d . 1 . .
H H4 -0.0491 0.3282 0.4577 0.059 Uiso d R 1 . .
N N1 0.2500 0.2500 0.0000 0.0402(6) Uani d S 1 . .
C C4 0.3162(3) 0.3614(7) 0.0706(4) 0.0499(13) Uani d P 0.50 A 1
H H4A 0.3484 0.3934 0.0406 0.060 Uiso calc PR 0.50 A 1
H H4B 0.3446 0.2920 0.1295 0.060 Uiso calc PR 0.50 A 1
C C5 0.2144(3) 0.4283(6) 0.0171(4) 0.0497(13) Uani d P 0.50 A 2
H H5A 0.1784 0.3985 0.0414 0.060 Uiso calc PR 0.50 A 2
H H5B 0.1894 0.4956 -0.0435 0.060 Uiso calc PR 0.50 A 2
C C6 0.2811(2) 0.5485(4) 0.0962(3) 0.0843(11) Uani d . 1 . .
H H6A 0.3212 0.6229 0.1405 0.126 Uiso d PR 0.50 A 1
H H6B 0.2494 0.5156 0.1260 0.126 Uiso d PR 0.50 A 1
H H6C 0.2532 0.6158 0.0374 0.126 Uiso d PR 0.50 A 1
H H6D 0.2593 0.6540 0.1080 0.126 Uiso d PR 0.50 A 2
H H6E 0.3148 0.5706 0.0716 0.126 Uiso d PR 0.50 A 2
H H6F 0.3025 0.4737 0.1550 0.126 Uiso d PR 0.50 A 2
C C1 0.2001(3) 0.1994(7) 0.0470(4) 0.0550(14) Uani d P 0.50 A -1
H H1A 0.1621 0.1161 0.0045 0.066 Uiso calc PR 0.50 A -1
H H1B 0.1757 0.3087 0.0545 0.066 Uiso calc PR 0.50 A -1
C C2 0.2936(3) 0.1534(7) 0.0926(4) 0.0576(14) Uani d P 0.50 A -2
H H2A 0.3353 0.2288 0.1340 0.069 Uiso calc PR 0.50 A -2
H H2B 0.3129 0.0406 0.0794 0.069 Uiso calc PR 0.50 A -2
C C3 0.2437(2) 0.1074(5) 0.1491(2) 0.0892(11) Uani d . 1 . .
H H3A 0.2100 0.0784 0.1764 0.134 Uiso d PR 0.50 A -1
H H3B 0.2810 0.1901 0.1918 0.134 Uiso d PR 0.50 A -1
H H3C 0.2669 -0.0026 0.1419 0.134 Uiso d PR 0.50 A -1
H H3D 0.2761 0.0438 0.2084 0.134 Uiso d PR 0.50 A -2
H H3E 0.2059 0.0279 0.1078 0.134 Uiso d PR 0.50 A -2
H H3F 0.2262 0.2157 0.1628 0.134 Uiso d PR 0.50 A -2

loop_
_atom_site_aniso_label
_atom_site_aniso_U_11
_atom_site_aniso_U_22
_atom_site_aniso_U_33
_atom_site_aniso_U_12
_atom_site_aniso_U_13
_atom_site_aniso_U_23
As1 0.0547(2) 0.03502(18) 0.02475(16) 0.000 0.01683(15) 0.000
O1 0.0669(12) 0.0438(9) 0.0266(8) -0.0077(8) 0.0173(8) 0.0030(7)
O2 0.0782(15) 0.0663(12) 0.0393(10) -0.0273(10) 0.0190(10) 0.0010(8)
As2 0.03761(13) 0.03770(13) 0.02809(12) -0.00035(10) 0.01113(10) 0.00172(9)
O3 0.0407(10) 0.0749(12) 0.0401(10) 0.0053(8) 0.0147(8) -0.0164(8)
O4 0.0588(12) 0.0369(9) 0.0394(9) 0.0004(8) 0.0162(8) -0.0043(7)
O5 0.0643(13) 0.0636(12) 0.0387(10) -0.0163(10) 0.0031(9) 0.0174(8)
O6 0.0372(10) 0.0630(11) 0.0423(10) -0.0071(8) 0.0131(8) 0.0104(7)
N1 0.0263(13) 0.0474(16) 0.0410(16) -0.0019(11) 0.0094(12) 0.0008(11)
C4 0.038(3) 0.060(3) 0.043(3) -0.016(2) 0.010(2) -0.002(2)
C5 0.042(3) 0.048(3) 0.058(3) 0.009(2) 0.021(3) 0.004(2)
C6 0.111(3) 0.0551(19) 0.092(3) -0.0263(19) 0.048(2) -0.0258(17)
C1 0.034(3) 0.062(3) 0.074(4) -0.013(2) 0.029(3) -0.008(3)
C2 0.044(3) 0.056(3) 0.050(3) 0.002(2) -0.001(2) 0.008(3)
C3 0.112(3) 0.099(3) 0.060(2) -0.020(2) 0.040(2) 0.0173(18)

loop_
_atom_type_symbol
_atom_type_description
_atom_type_scat_dispersion_real
_atom_type_scat_dispersion_imag
_atom_type_scat_source
C C 0.0033 0.0016 'International Tables Vol C Tables 4.2.6.8 and 6.1.1.4'
H H 0.0000 0.0000 'International Tables Vol C Tables 4.2.6.8 and 6.1.1.4'
N N 0.0061 0.0033 'International Tables Vol C Tables 4.2.6.8 and 6.1.1.4'
O O 0.0106 0.0060 'International Tables Vol C Tables 4.2.6.8 and 6.1.1.4'
As As 0.0499 2.0058 'International Tables Vol C Tables 4.2.6.8 and 6.1.1.4'

loop_
_geom_angle_atom_site_label_1
_geom_angle_atom_site_label_2
_geom_angle_atom_site_label_3
_geom_angle_site_symmetry_1
_geom_angle_site_symmetry_3
_geom_angle
O1 As1 O1 2 . 113.94(11)
O1 As1 O2 2 . 111.87(9)
O1 As1 O2 . . 105.40(8)
O1 As1 O2 2 2 105.40(8)
O1 As1 O2 . 2 111.87(9)
O2 As1 O2 . 2 108.34(14)
As1 O2 H1 . . 108.2
O4 As2 O5 . . 109.81(8)
O4 As2 O3 . . 109.00(9)
O5 As2 O3 . . 108.91(10)
O4 As2 O6 . . 114.01(8)
O5 As2 O6 . . 106.43(8)
O3 As2 O6 . . 108.55(8)
As2 O3 H2 . . 114.2
As2 O5 H3 . . 106.9
As2 O6 H4 . . 107.6
C2 N1 C2 7 . 180.0(7)
C2 N1 C1 7 7 70.5(3)
C2 N1 C1 . 7 109.5(3)
C2 N1 C1 7 . 109.5(3)
C2 N1 C1 . . 70.5(3)
C1 N1 C1 7 . 180.0(5)
C2 N1 C4 7 . 112.7(3)
C2 N1 C4 . . 67.3(3)
C1 N1 C4 7 . 69.6(3)
C1 N1 C4 . . 110.4(3)
C2 N1 C4 7 7 67.3(3)
C2 N1 C4 . 7 112.7(3)
C1 N1 C4 7 7 110.4(3)
C1 N1 C4 . 7 69.6(3)
C4 N1 C4 . 7 180.0(6)
C2 N1 C5 7 7 111.2(3)
C2 N1 C5 . 7 68.8(3)
C1 N1 C5 7 7 71.3(3)
C1 N1 C5 . 7 108.7(3)
C4 N1 C5 . 7 104.1(3)
C4 N1 C5 7 7 75.9(3)
C2 N1 C5 7 . 68.8(3)
C2 N1 C5 . . 111.2(3)
C1 N1 C5 7 . 108.7(3)
C1 N1 C5 . . 71.3(3)
C4 N1 C5 . . 75.9(3)
C4 N1 C5 7 . 104.1(3)
C5 N1 C5 7 . 180.0(5)
N1 C4 C6 . . 106.2(3)
N1 C4 H4A . . 110.5
C6 C4 H4A . . 110.5
N1 C4 H4B . . 110.5
C6 C4 H4B . . 110.5
H4A C4 H4B . . 108.7
N1 C4 H6E . . 121.8
H4B C4 H6E . . 121.3
N1 C5 C6 . . 106.8(3)
N1 C5 H5A . . 110.4
C6 C5 H5A . . 110.4
N1 C5 H5B . . 110.4
C6 C5 H5B . . 110.4
H5A C5 H5B . . 108.6
N1 C5 H6C . . 123.3
H5A C5 H6C . . 121.2
C5 C6 C4 . . 70.9(3)
C5 C6 H6A . . 177.0
C4 C6 H6A . . 108.8
C4 C6 H6B . . 110.0
H6A C6 H6B . . 109.5
C4 C6 H6C . . 109.6
H6A C6 H6C . . 109.5
H6B C6 H6C . . 109.5
C5 C6 H6D . . 106.7
C5 C6 H6E . . 107.9
H6D C6 H6E . . 114.8
C5 C6 H6F . . 105.6
H6D C6 H6F . . 109.7
H6E C6 H6F . . 111.7
N1 C1 C3 . . 112.4(3)
N1 C1 H1A . . 109.1
C3 C1 H1A . . 109.1
N1 C1 H1B . . 109.1
C3 C1 H1B . . 109.1
H1A C1 H1B . . 107.9
N1 C1 H3E . . 126.7
H1B C1 H3E . . 120.7
N1 C2 C3 . . 111.4(4)
N1 C2 H2A . . 109.3
C3 C2 H2A . . 109.3
N1 C2 H2B . . 109.3
C3 C2 H2B . . 109.3
H2A C2 H2B . . 108.0
N1 C2 H3C . . 128.2
H2A C2 H3C . . 118.4
C1 C3 H3A . . 109.5
C1 C3 H3B . . 109.5
H3A C3 H3B . . 109.5
C1 C3 H3C . . 109.5
H3A C3 H3C . . 109.5
H3B C3 H3C . . 109.5
C2 C3 H3D . . 106.2
C2 C3 H3E . . 106.0
H3D C3 H3E . . 109.9
C2 C3 H3F . . 109.0
H3D C3 H3F . . 111.5
H3E C3 H3F . . 113.8

loop_
_geom_bond_atom_site_label_1
_geom_bond_atom_site_label_2
_geom_bond_site_symmetry_2
_geom_bond_distance
_geom_bond_publ_flag
As1 O1 2 1.6510(15) ?
As1 O1 . 1.6510(15) y
As1 O2 . 1.6982(17) y
As1 O2 2 1.6982(17) ?
O2 H1 . 0.8534 ?
As2 O4 . 1.6454(15) y
As2 O5 . 1.6797(16) y
As2 O3 . 1.6895(17) y
As2 O6 . 1.6985(16) y
O3 H2 . 0.8987 ?
O5 H3 . 0.8780 ?
O6 H4 . 0.9266 ?
N1 C2 7 1.475(5) ?
N1 C2 . 1.475(5) ?
N1 C1 7 1.510(5) ?
N1 C1 . 1.510(5) ?
N1 C4 . 1.527(4) ?
N1 C4 7 1.527(4) ?
N1 C5 7 1.562(5) ?
N1 C5 . 1.562(5) ?
C4 C6 . 1.662(6) ?
C4 H4A . 0.9700 ?
C4 H4B . 0.9700 ?
C5 C6 . 1.615(6) ?
C5 H5A . 0.9700 ?
C5 H5B . 0.9700 ?
C6 H6A . 0.9600 ?
C6 H6B . 0.9600 ?
C6 H6C . 0.9600 ?
C6 H6D . 0.9418 ?
C6 H6E . 0.9195 ?
C6 H6F . 0.9748 ?
C1 C3 . 1.565(6) ?
C1 H1A . 0.9700 ?
C1 H1B . 0.9700 ?
C2 C3 . 1.615(7) ?
C2 H2A . 0.9700 ?
C2 H2B . 0.9700 ?
C3 H3A . 0.9600 ?
C3 H3B . 0.9600 ?
C3 H3C . 0.9600 ?
C3 H3D . 0.9700 ?
C3 H3E . 0.9446 ?
C3 H3F . 0.9267 ?

loop_
_geom_hbond_atom_site_label_D
_geom_hbond_atom_site_label_H
_geom_hbond_atom_site_label_A
_geom_hbond_site_symmetry_A
_geom_hbond_distance_DH
_geom_hbond_distance_HA
_geom_hbond_distance_DA
_geom_hbond_angle_DHA
O2 H1 O4 6_565 0.85 1.79 2.642(2) 175
O3 H2 O1 . 0.90 1.65 2.547(2) 176
O5 H3 O1 5_556 0.88 1.70 2.564(2) 168
O6 H4 O4 5_566 0.93 1.71 2.617(2) 164

loop_
_geom_torsion_atom_site_label_1
_geom_torsion_atom_site_label_2
_geom_torsion_atom_site_label_3
_geom_torsion_atom_site_label_4
_geom_torsion_site_symmetry_1
_geom_torsion
C2 N1 C4 C6 7 62.4(4)
C2 N1 C4 C6 . -117.6(4)
C1 N1 C4 C6 7 119.5(4)
C1 N1 C4 C6 . -60.5(4)
C5 N1 C4 C6 7 -177.0(3)
C5 N1 C4 C6 . 3.0(3)
C2 N1 C5 C6 7 -124.8(4)
C2 N1 C5 C6 . 55.2(4)
C1 N1 C5 C6 7 -65.5(4)
C1 N1 C5 C6 . 114.5(4)
C4 N1 C5 C6 . -3.1(3)
C4 N1 C5 C6 7 176.9(3)
N1 C5 C6 C4 . 3.0(3)
N1 C4 C6 C5 . -3.0(3)
C2 N1 C1 C3 7 -176.3(4)
C2 N1 C1 C3 . 3.7(4)
C4 N1 C1 C3 . -51.6(4)
C4 N1 C1 C3 7 128.4(4)
C5 N1 C1 C3 7 61.9(4)
C5 N1 C1 C3 . -118.1(4)
C1 N1 C2 C3 7 176.4(3)
C1 N1 C2 C3 . -3.6(3)
C4 N1 C2 C3 . 119.7(5)
C4 N1 C2 C3 7 -60.3(5)
C5 N1 C2 C3 7 -123.8(4)
C5 N1 C2 C3 . 56.2(4)
N1 C1 C3 C2 . -3.5(3)
N1 C2 C3 C1 . 3.6(3)
